data_1554841
loop_
_publ_author_name
'Gu, Xiaodong'
'Dai, Yuanyuan'
'Guo, Tingting'
'Franchino, Allegra'
'Dixon, Darren J.'
'Ye, Jinxing'

_publ_section_title
;
 A general, scalable, organocatalytic nitro-Michael addition to enones:
 enantioselective access to all-carbon quaternary stereocenters.
;
_journal_issue 6
_journal_name_full 'Organic letters'
_journal_page_first 1505
_journal_page_last 1508
_journal_paper_doi 10.1021/acs.orglett.5b00387
_journal_volume 17
_journal_year 2015
_chemical_absolute_configuration ad
_chemical_formula_sum 'C14 H15 Br N2 O2'
_chemical_formula_weight 323.19
_space_group_IT_number 19
_space_group_name_Hall 'P 2ac 2ab'
_space_group_name_H-M_alt 'P 21 21 21'
_symmetry_cell_setting orthorhombic
_symmetry_space_group_name_H-M 'P 21 21 21'
_atom_sites_solution_hydrogens geom
_atom_sites_solution_primary direct
_atom_sites_solution_secondary difmap
_audit_creation_method SHELXL-97
_cell_angle_alpha 90.00
_cell_angle_beta 90.00
_cell_angle_gamma 90.00
_cell_formula_units_Z 4
_cell_length_a 9.2455(12)
_cell_length_b 10.1411(13)
_cell_length_c 14.4120(18)
_cell_measurement_reflns_used 3459
_cell_measurement_temperature 293(2)
_cell_measurement_theta_max 24.986
_cell_measurement_theta_min 2.455
_cell_volume 1351.3(3)
_computing_cell_refinement 'Bruker SMART'
_computing_data_collection 'Bruker SMART'
_computing_data_reduction 'Bruker SHELXTL'
_computing_molecular_graphics 'Bruker SHELXTL'
_computing_publication_material 'Bruker SHELXTL'
_computing_structure_refinement 'SHELXL-97 (Sheldrick, 1997)'
_computing_structure_solution 'SHELXS-97 (Sheldrick, 1990)'
_diffrn_ambient_temperature 293(2)
_diffrn_measured_fraction_theta_full 0.999
_diffrn_measured_fraction_theta_max 0.999
_diffrn_measurement_device_type 'CCD area detector'
_diffrn_measurement_method 'phi and omega scans'
_diffrn_radiation_monochromator graphite
_diffrn_radiation_source 'fine-focus sealed tube'
_diffrn_radiation_type MoK\a
_diffrn_radiation_wavelength 0.71073
_diffrn_reflns_av_R_equivalents 0.0359
_diffrn_reflns_av_sigmaI/netI 0.0516
_diffrn_reflns_limit_h_max 11
_diffrn_reflns_limit_h_min -11
_diffrn_reflns_limit_k_max 13
_diffrn_reflns_limit_k_min -13
_diffrn_reflns_limit_l_max 18
_diffrn_reflns_limit_l_min -13
_diffrn_reflns_number 9184
_diffrn_reflns_theta_full 27.50
_diffrn_reflns_theta_max 27.50
_diffrn_reflns_theta_min 2.46
_exptl_absorpt_coefficient_mu 3.041
_exptl_absorpt_correction_T_max 1.0000
_exptl_absorpt_correction_T_min 0.3695
_exptl_absorpt_correction_type empirical
_exptl_absorpt_process_details sadabs
_exptl_crystal_colour colorless
_exptl_crystal_density_diffrn 1.589
_exptl_crystal_density_method 'not measured'
_exptl_crystal_description prismatic
_exptl_crystal_F_000 656
_exptl_crystal_size_max 0.420
_exptl_crystal_size_mid 0.351
_exptl_crystal_size_min 0.220
_refine_diff_density_max 0.340
_refine_diff_density_min -0.335
_refine_diff_density_rms 0.091
_refine_ls_abs_structure_details 'Flack H D (1983), Acta Cryst. A39, 876-881'
_refine_ls_abs_structure_Flack -0.001(9)
_refine_ls_extinction_coef 0.0199(16)
_refine_ls_extinction_expression Fc^*^=kFc[1+0.001xFc^2^\l^3^/sin(2\q)]^-1/4^
_refine_ls_extinction_method SHELXL
_refine_ls_goodness_of_fit_ref 1.006
_refine_ls_hydrogen_treatment mixed
_refine_ls_matrix_type full
_refine_ls_number_parameters 178
_refine_ls_number_reflns 3090
_refine_ls_number_restraints 1
_refine_ls_restrained_S_all 1.007
_refine_ls_R_factor_all 0.0414
_refine_ls_R_factor_gt 0.0334
_refine_ls_shift/su_max 0.001
_refine_ls_shift/su_mean 0.000
_refine_ls_structure_factor_coef Fsqd
_refine_ls_weighting_details 'calc w=1/[\s^2^(Fo^2^)+(0.0409P)^2^+0.0000P] where P=(Fo^2^+2Fc^2^)/3'
_refine_ls_weighting_scheme calc
_refine_ls_wR_factor_gt 0.0811
_refine_ls_wR_factor_ref 0.0843
_reflns_number_gt 2626
_reflns_number_total 3090
_reflns_threshold_expression >2sigma(I)
_cod_data_source_file ol5b00387_si_002.cif
_cod_data_source_block 917399
_cod_depositor_comments
;
The following automatic conversions were performed:

data item '_symmetry_cell_setting' value 'Orthorhombic' was changed
to 'orthorhombic' in accordance with the
/home/saulius/struct/COD-crude-data/automatic-downloads/DataCite-retrospective/ACS/depositions/lib/dictionaries/cif_core.dic
dictionary named 'cif_core.dic' version 2.4.2 last updated on
2011-04-26.

Automatic conversion script
Id: cif_fix_values 6909 2019-04-08 15:41:33Z antanas 
;
_cod_original_sg_symbol_H-M P2(1)2(1)2(1)
_cod_database_code 1554841

loop_
_symmetry_equiv_pos_as_xyz
'x, y, z'
'-x+1/2, -y, z+1/2'
'-x, y+1/2, -z+1/2'
'x+1/2, -y+1/2, -z'

loop_
_atom_site_label
_atom_site_type_symbol
_atom_site_fract_x
_atom_site_fract_y
_atom_site_fract_z
_atom_site_U_iso_or_equiv
_atom_site_adp_type
_atom_site_occupancy
_atom_site_symmetry_multiplicity
_atom_site_calc_flag
_atom_site_refinement_flags
Br1 Br 0.16977(4) 0.78366(4) -0.42958(2) 0.06163(15) Uani 1 1 d .
O1 O 0.0579(4) 0.7866(3) 0.31243(17) 0.0896(10) Uani 1 1 d .
O2 O 0.0811(5) 0.6028(3) 0.3757(2) 0.1095(13) Uani 1 1 d .
N1 N 0.0975(3) 0.9377(2) -0.03216(17) 0.0375(5) Uani 1 1 d D
N2 N 0.0586(3) 0.6697(2) 0.30962(17) 0.0478(6) Uani 1 1 d .
C1 C 0.1223(3) 0.9241(3) -0.12511(18) 0.0338(5) Uani 1 1 d .
C2 C 0.1265(3) 1.0187(3) -0.1952(2) 0.0405(6) Uani 1 1 d .
H2 H 0.1182 1.1081 -0.1819 0.049 Uiso 1 1 calc R
C3 C 0.1433(3) 0.9744(3) -0.2856(2) 0.0439(6) Uani 1 1 d .
H3 H 0.1456 1.0348 -0.3342 0.053 Uiso 1 1 calc R
C4 C 0.1568(3) 0.8401(3) -0.30413(18) 0.0402(6) Uani 1 1 d .
C5 C 0.1583(3) 0.7459(2) -0.23511(17) 0.0370(6) Uani 1 1 d .
H5 H 0.1708 0.6570 -0.2489 0.044 Uiso 1 1 calc R
C6 C 0.1401(2) 0.7889(3) -0.14344(17) 0.0323(5) Uani 1 1 d .
C7 C 0.1255(2) 0.7217(2) -0.05663(16) 0.0322(5) Uani 1 1 d .
C8 C 0.0969(3) 0.8143(2) 0.00850(18) 0.0330(5) Uani 1 1 d .
C9 C 0.0624(3) 0.7907(3) 0.10758(17) 0.0340(5) Uani 1 1 d .
H9A H -0.0403 0.8036 0.1179 0.041 Uiso 1 1 calc R
H9B H 0.1146 0.8533 0.1459 0.041 Uiso 1 1 calc R
C10 C 0.1051(2) 0.6488(3) 0.13528(17) 0.0308(5) Uani 1 1 d .
C11 C 0.0584(3) 0.5520(2) 0.05827(19) 0.0391(6) Uani 1 1 d .
H11A H 0.0797 0.4627 0.0780 0.047 Uiso 1 1 calc R
H11B H -0.0454 0.5588 0.0494 0.047 Uiso 1 1 calc R
C12 C 0.1341(3) 0.5783(3) -0.03426(18) 0.0381(6) Uani 1 1 d .
H12A H 0.2346 0.5513 -0.0303 0.046 Uiso 1 1 calc R
H12B H 0.0880 0.5275 -0.0830 0.046 Uiso 1 1 calc R
C13 C 0.0219(3) 0.6009(3) 0.22093(18) 0.0411(6) Uani 1 1 d .
H13A H -0.0807 0.6116 0.2094 0.049 Uiso 1 1 calc R
H13B H 0.0402 0.5074 0.2288 0.049 Uiso 1 1 calc R
C14 C 0.2679(3) 0.6398(3) 0.1523(2) 0.0423(6) Uani 1 1 d .
H14A H 0.2913 0.6826 0.2098 0.063 Uiso 1 1 calc R
H14B H 0.3186 0.6824 0.1025 0.063 Uiso 1 1 calc R
H14C H 0.2963 0.5488 0.1553 0.063 Uiso 1 1 calc R
H1 H 0.086(3) 1.009(2) -0.0016(18) 0.043(8) Uiso 1 1 d D

loop_
_atom_site_aniso_label
_atom_site_aniso_U_11
_atom_site_aniso_U_22
_atom_site_aniso_U_33
_atom_site_aniso_U_23
_atom_site_aniso_U_13
_atom_site_aniso_U_12
Br1 0.0862(3) 0.0651(2) 0.03361(17) 0.00441(15) 0.00270(15) 0.00142(18)
O1 0.183(3) 0.0401(13) 0.0456(14) -0.0050(12) 0.0070(16) 0.0015(18)
O2 0.207(4) 0.0677(18) 0.0541(16) 0.0062(14) -0.037(2) 0.014(2)
N1 0.0493(13) 0.0254(10) 0.0378(12) -0.0022(9) 0.0001(10) 0.0019(9)
N2 0.0677(16) 0.0376(14) 0.0381(14) 0.0036(10) 0.0062(12) 0.0042(11)
C1 0.0306(12) 0.0336(13) 0.0372(14) 0.0032(11) -0.0023(10) -0.0008(10)
C2 0.0403(14) 0.0310(13) 0.0503(16) 0.0074(11) -0.0029(11) -0.0030(10)
C3 0.0429(15) 0.0442(15) 0.0445(15) 0.0140(12) -0.0056(12) -0.0061(12)
C4 0.0387(13) 0.0489(15) 0.0329(13) 0.0032(11) -0.0017(11) -0.0014(12)
C5 0.0408(14) 0.0342(13) 0.0359(13) -0.0016(9) 0.0007(10) 0.0005(10)
C6 0.0282(11) 0.0315(11) 0.0373(12) -0.0008(11) 0.0003(9) -0.0013(11)
C7 0.0328(11) 0.0301(11) 0.0337(13) -0.0024(11) -0.0016(9) -0.0017(10)
C8 0.0326(12) 0.0277(12) 0.0388(14) 0.0018(10) -0.0021(10) 0.0020(9)
C9 0.0386(13) 0.0292(11) 0.0341(12) -0.0028(11) 0.0003(9) 0.0025(11)
C10 0.0324(12) 0.0296(12) 0.0302(12) 0.0007(10) 0.0022(10) -0.0001(10)
C11 0.0461(14) 0.0282(12) 0.0429(16) 0.0004(11) 0.0028(12) -0.0039(10)
C12 0.0501(16) 0.0280(12) 0.0363(13) -0.0016(10) 0.0015(11) -0.0005(11)
C13 0.0502(16) 0.0370(13) 0.0361(14) 0.0003(11) 0.0055(12) -0.0075(12)
C14 0.0351(13) 0.0421(15) 0.0495(17) 0.0049(13) -0.0023(12) 0.0030(11)

loop_
_atom_type_symbol
_atom_type_description
_atom_type_scat_dispersion_real
_atom_type_scat_dispersion_imag
_atom_type_scat_source
C C 0.0033 0.0016 'International Tables Vol C Tables 4.2.6.8 and 6.1.1.4'
H H 0.0000 0.0000 'International Tables Vol C Tables 4.2.6.8 and 6.1.1.4'
N N 0.0061 0.0033 'International Tables Vol C Tables 4.2.6.8 and 6.1.1.4'
O O 0.0106 0.0060 'International Tables Vol C Tables 4.2.6.8 and 6.1.1.4'
Br Br -0.2901 2.4595 'International Tables Vol C Tables 4.2.6.8 and 6.1.1.4'

loop_
_geom_angle_atom_site_label_1
_geom_angle_atom_site_label_2
_geom_angle_atom_site_label_3
_geom_angle
C1 N1 C8 109.0(2)
C1 N1 H1 127.8(19)
C8 N1 H1 123.2(19)
O1 N2 O2 123.0(3)
O1 N2 C13 119.6(3)
O2 N2 C13 117.3(3)
N1 C1 C2 130.3(2)
N1 C1 C6 107.6(2)
C2 C1 C6 122.1(2)
C3 C2 C1 117.5(2)
C3 C2 H2 121.2
C1 C2 H2 121.2
C2 C3 C4 120.4(3)
C2 C3 H3 119.8
C4 C3 H3 119.8
C5 C4 C3 122.7(3)
C5 C4 Br1 118.5(2)
C3 C4 Br1 118.8(2)
C4 C5 C6 117.6(2)
C4 C5 H5 121.2
C6 C5 H5 121.2
C5 C6 C1 119.6(2)
C5 C6 C7 133.4(2)
C1 C6 C7 106.8(2)
C8 C7 C6 107.1(2)
C8 C7 C12 122.5(2)
C6 C7 C12 130.4(2)
C7 C8 N1 109.5(2)
C7 C8 C9 126.7(2)
N1 C8 C9 123.8(2)
C8 C9 C10 110.2(2)
C8 C9 H9A 109.6
C10 C9 H9A 109.6
C8 C9 H9B 109.6
C10 C9 H9B 109.6
H9A C9 H9B 108.1
C14 C10 C13 110.2(2)
C14 C10 C11 110.7(2)
C13 C10 C11 103.7(2)
C14 C10 C9 110.4(2)
C13 C10 C9 112.1(2)
C11 C10 C9 109.6(2)
C12 C11 C10 112.9(2)
C12 C11 H11A 109.0
C10 C11 H11A 109.0
C12 C11 H11B 109.0
C10 C11 H11B 109.0
H11A C11 H11B 107.8
C7 C12 C11 109.5(2)
C7 C12 H12A 109.8
C11 C12 H12A 109.8
C7 C12 H12B 109.8
C11 C12 H12B 109.8
H12A C12 H12B 108.2
N2 C13 C10 115.3(2)
N2 C13 H13A 108.5
C10 C13 H13A 108.5
N2 C13 H13B 108.5
C10 C13 H13B 108.5
H13A C13 H13B 107.5
C10 C14 H14A 109.5
C10 C14 H14B 109.5
H14A C14 H14B 109.5
C10 C14 H14C 109.5
H14A C14 H14C 109.5
H14B C14 H14C 109.5

loop_
_geom_bond_atom_site_label_1
_geom_bond_atom_site_label_2
_geom_bond_distance
Br1 C4 1.900(3)
O1 N2 1.187(4)
O2 N2 1.188(3)
N1 C1 1.366(3)
N1 C8 1.382(3)
N1 H1 0.854(17)
N2 C13 1.495(4)
C1 C2 1.394(4)
C1 C6 1.406(4)
C2 C3 1.386(4)
C2 H2 0.9300
C3 C4 1.394(4)
C3 H3 0.9300
C4 C5 1.379(4)
C5 C6 1.401(3)
C5 H5 0.9300
C6 C7 1.431(3)
C7 C8 1.355(3)
C7 C12 1.491(3)
C8 C9 1.483(3)
C9 C10 1.545(4)
C9 H9A 0.9700
C9 H9B 0.9700
C10 C14 1.529(4)
C10 C13 1.533(3)
C10 C11 1.543(4)
C11 C12 1.529(4)
C11 H11A 0.9700
C11 H11B 0.9700
C12 H12A 0.9700
C12 H12B 0.9700
C13 H13A 0.9700
C13 H13B 0.9700
C14 H14A 0.9600
C14 H14B 0.9600
C14 H14C 0.9600

loop_
_geom_hbond_atom_site_label_D
_geom_hbond_atom_site_label_H
_geom_hbond_atom_site_label_A
_geom_hbond_distance_DH
_geom_hbond_distance_HA
_geom_hbond_distance_DA
_geom_hbond_angle_DHA
_geom_hbond_site_symmetry_A
N1 H1 O2 0.854(17) 2.57(2) 3.258(4) 139(2) 3

loop_
_geom_torsion_atom_site_label_1
_geom_torsion_atom_site_label_2
_geom_torsion_atom_site_label_3
_geom_torsion_atom_site_label_4
_geom_torsion
C8 N1 C1 C2 176.9(3)
C8 N1 C1 C6 -0.9(3)
N1 C1 C2 C3 -175.1(3)
C6 C1 C2 C3 2.5(4)
C1 C2 C3 C4 -0.6(4)
C2 C3 C4 C5 -1.8(4)
C2 C3 C4 Br1 176.8(2)
C3 C4 C5 C6 2.3(4)
Br1 C4 C5 C6 -176.33(18)
C4 C5 C6 C1 -0.4(3)
C4 C5 C6 C7 174.8(2)
N1 C1 C6 C5 176.1(2)
C2 C1 C6 C5 -2.0(3)
N1 C1 C6 C7 -0.4(3)
C2 C1 C6 C7 -178.4(2)
C5 C6 C7 C8 -174.2(2)
C1 C6 C7 C8 1.5(3)
C5 C6 C7 C12 4.2(4)
C1 C6 C7 C12 180.0(2)
C6 C7 C8 N1 -2.0(3)
C12 C7 C8 N1 179.3(2)
C6 C7 C8 C9 175.1(2)
C12 C7 C8 C9 -3.6(4)
C1 N1 C8 C7 1.9(3)
C1 N1 C8 C9 -175.3(2)
C7 C8 C9 C10 16.1(3)
N1 C8 C9 C10 -167.2(2)
C8 C9 C10 C14 79.0(2)
C8 C9 C10 C13 -157.7(2)
C8 C9 C10 C11 -43.1(3)
C14 C10 C11 C12 -59.5(3)
C13 C10 C11 C12 -177.7(2)
C9 C10 C11 C12 62.5(3)
C8 C7 C12 C11 18.9(3)
C6 C7 C12 C11 -159.4(2)
C10 C11 C12 C7 -48.2(3)
O1 N2 C13 C10 50.8(4)
O2 N2 C13 C10 -132.5(3)
C14 C10 C13 N2 55.5(3)
C11 C10 C13 N2 174.0(2)
C9 C10 C13 N2 -67.8(3)
